data_4505283
loop_
_publ_author_name
'Zou, Ru-Qiang'
'Li, Jian-Rong'
'Xie, Ya-Bo'
'Zhang, Ruo-Hua'
'Bu, Xian-He'

_publ_section_title
;
 Tuning the Framework Formation of Silver(I) Complexes with Flexible
 Bis(benzothiazol-2-ylsulfanyl)alkanes by Varying the Ligand Spacers and
 Counteranions
;
_journal_issue 1
_journal_name_full 'Crystal Growth &amp; Design'
_journal_page_first 79
_journal_paper_doi 10.1021/cg0341149
_journal_volume 4
_journal_year 2004
_chemical_formula_sum 'C20 H19 Ag Cl3 N3 O3 S4'
_chemical_formula_weight 691.84
_chemical_name_systematic
; 
 ? 
;
_space_group_IT_number 2
_symmetry_cell_setting triclinic
_symmetry_space_group_name_Hall '-P 1'
_symmetry_space_group_name_H-M 'P -1'
_atom_sites_solution_hydrogens geom
_atom_sites_solution_primary direct
_atom_sites_solution_secondary difmap
_audit_creation_method SHELXL-97
_cell_angle_alpha 80.831(7)
_cell_angle_beta 86.920(6)
_cell_angle_gamma 65.435(6)
_cell_formula_units_Z 2
_cell_length_a 10.055(4)
_cell_length_b 10.369(4)
_cell_length_c 14.029(6)
_cell_measurement_reflns_used 876
_cell_measurement_temperature 273(2)
_cell_measurement_theta_max 23.20
_cell_measurement_theta_min 2.65
_cell_volume 1313.2(9)
_computing_cell_refinement 'Bruker SMART'
_computing_data_collection 'Bruker SMART'
_computing_data_reduction 'Bruker SAINT'
_computing_molecular_graphics 'Bruker SHELXTL'
_computing_publication_material 'Bruker SHELXTL'
_computing_structure_refinement 'SHELXL-97 (Sheldrick, 1997)'
_computing_structure_solution 'SHELXS-97 (Sheldrick, 1990)'
_diffrn_ambient_temperature 273(2)
_diffrn_measured_fraction_theta_full 0.992
_diffrn_measured_fraction_theta_max 0.992
_diffrn_measurement_device_type 'CCD area detector'
_diffrn_measurement_method 'phi and omega scans'
_diffrn_radiation_monochromator graphite
_diffrn_radiation_source 'fine-focus sealed tube'
_diffrn_radiation_type MoK\a
_diffrn_radiation_wavelength 0.71073
_diffrn_reflns_av_R_equivalents 0.0176
_diffrn_reflns_av_sigmaI/netI 0.0427
_diffrn_reflns_limit_h_max 11
_diffrn_reflns_limit_h_min -11
_diffrn_reflns_limit_k_max 12
_diffrn_reflns_limit_k_min -10
_diffrn_reflns_limit_l_max 15
_diffrn_reflns_limit_l_min -16
_diffrn_reflns_number 5406
_diffrn_reflns_theta_full 25.03
_diffrn_reflns_theta_max 25.03
_diffrn_reflns_theta_min 1.47
_exptl_absorpt_coefficient_mu 1.420
_exptl_absorpt_correction_T_max 0.8711
_exptl_absorpt_correction_T_min 0.6754
_exptl_absorpt_correction_type multi-scan
_exptl_absorpt_process_details SADABS
_exptl_crystal_density_diffrn 1.750
_exptl_crystal_density_meas 0
_exptl_crystal_density_method 'not measured'
_exptl_crystal_F_000 692
_exptl_crystal_size_max 0.30
_exptl_crystal_size_mid 0.20
_exptl_crystal_size_min 0.10
_refine_diff_density_max 0.611
_refine_diff_density_min -0.732
_refine_diff_density_rms 0.080
_refine_ls_extinction_method none
_refine_ls_goodness_of_fit_ref 1.022
_refine_ls_hydrogen_treatment mixed
_refine_ls_matrix_type full
_refine_ls_number_parameters 307
_refine_ls_number_reflns 4592
_refine_ls_number_restraints 0
_refine_ls_restrained_S_all 1.022
_refine_ls_R_factor_all 0.0755
_refine_ls_R_factor_gt 0.0457
_refine_ls_shift/su_max 0.000
_refine_ls_shift/su_mean 0.000
_refine_ls_structure_factor_coef Fsqd
_refine_ls_weighting_details 'calc w=1/[\s^2^(Fo^2^)+(0.0610P)^2^+1.7844P] where P=(Fo^2^+2Fc^2^)/3'
_refine_ls_weighting_scheme calc
_refine_ls_wR_factor_gt 0.1124
_refine_ls_wR_factor_ref 0.1298
_reflns_number_gt 3233
_reflns_number_total 4592
_reflns_threshold_expression >2sigma(I)
_cod_data_source_file cg0341149si20030703_092130.cif
_cod_data_source_block complex_6
_cod_depositor_comments
;
The following automatic conversions were performed:

'_symmetry_cell_setting' value 'Triclinic' changed to 'triclinic'
according to /home/saulius/struct/CIF-dictionaries/cif_core.dic
dictionary named 'cif_core.dic' version 2.4.1 from
2010-06-29.

'_exptl_absorpt_correction_type' value 'MULTI-SCAN'
changed to 'multi-scan' according to
/home/saulius/struct/CIF-dictionaries/cif_core.dic dictionary named
'cif_core.dic' version 2.4.1 from 2010-06-29.

Automatic conversion script
Id: cif_fix_values 1715 2011-07-08 13:25:40Z adriana 
;
_cod_original_cell_volume 1313.1(9)
_cod_original_sg_symbol_H-M P-1
_cod_database_code 4505283

loop_
_symmetry_equiv_pos_as_xyz
'x, y, z'
'-x, -y, -z'

loop_
_atom_site_label
_atom_site_type_symbol
_atom_site_fract_x
_atom_site_fract_y
_atom_site_fract_z
_atom_site_U_iso_or_equiv
_atom_site_adp_type
_atom_site_occupancy
_atom_site_symmetry_multiplicity
_atom_site_calc_flag
_atom_site_refinement_flags
Ag1 Ag 0.37345(5) 0.29027(5) 0.25629(4) 0.06181(19) Uani 1 1 d .
S1 S 0.49121(18) -0.19644(14) 0.37404(11) 0.0621(4) Uani 1 1 d .
S2 S 0.63408(18) 0.00873(16) 0.38888(13) 0.0660(4) Uani 1 1 d .
S3 S 0.56780(16) 0.43079(16) 0.37040(11) 0.0600(4) Uani 1 1 d .
S4 S 0.75587(16) 0.44326(17) 0.19293(12) 0.0619(4) Uani 1 1 d .
O1 O 0.1862(5) 0.4883(5) 0.3305(3) 0.0766(12) Uani 1 1 d .
O2 O 0.1082(5) 0.4511(5) 0.2027(3) 0.0739(12) Uani 1 1 d .
O3 O -0.0368(5) 0.6174(5) 0.2809(4) 0.0852(14) Uani 1 1 d .
N1 N 0.3781(5) 0.0749(4) 0.3076(3) 0.0483(10) Uani 1 1 d .
N2 N 0.5504(4) 0.3557(4) 0.2007(3) 0.0478(10) Uani 1 1 d .
N3 N 0.0842(6) 0.5195(5) 0.2709(4) 0.0570(12) Uani 1 1 d .
C1 C 0.3207(6) -0.1243(6) 0.3185(4) 0.0510(13) Uani 1 1 d .
C2 C 0.2304(7) -0.1917(6) 0.3048(4) 0.0611(16) Uani 1 1 d .
H2 H 0.2595 -0.2894 0.3254 0.073 Uiso 1 1 calc R
C3 C 0.0982(7) -0.1104(7) 0.2605(4) 0.0632(16) Uani 1 1 d .
H3 H 0.0364 -0.1535 0.2504 0.076 Uiso 1 1 calc R
C4 C 0.0542(7) 0.0350(7) 0.2301(4) 0.0640(15) Uani 1 1 d .
H4 H -0.0371 0.0882 0.2006 0.077 Uiso 1 1 calc R
C5 C 0.1427(6) 0.1024(6) 0.2427(4) 0.0544(14) Uani 1 1 d .
H5 H 0.1124 0.2002 0.2217 0.065 Uiso 1 1 calc R
C6 C 0.2772(6) 0.0224(5) 0.2871(4) 0.0462(12) Uani 1 1 d .
C7 C 0.4920(6) -0.0268(6) 0.3532(4) 0.0517(13) Uani 1 1 d .
C8 C 0.7616(6) -0.1641(6) 0.4463(4) 0.0587(14) Uani 1 1 d .
H8A H 0.7149 -0.2007 0.4995 0.070 Uiso 1 1 calc R
H8B H 0.7933 -0.2315 0.4004 0.070 Uiso 1 1 calc R
C9 C 0.8913(6) -0.1482(6) 0.4831(4) 0.0545(13) Uani 1 1 d .
H9A H 0.8606 -0.0901 0.5346 0.065 Uiso 1 1 calc R
H9B H 0.9290 -0.0994 0.4313 0.065 Uiso 1 1 calc R
C10 C 1.0116(6) -0.2934(6) 0.5206(4) 0.0588(14) Uani 1 1 d .
H10A H 0.9730 -0.3419 0.5720 0.071 Uiso 1 1 calc R
H10B H 1.0412 -0.3513 0.4689 0.071 Uiso 1 1 calc R
C11 C 1.1448(6) -0.2830(5) 0.5584(4) 0.0529(13) Uani 1 1 d .
H11A H 1.1755 -0.2227 0.5107 0.064 Uiso 1 1 calc R
H11B H 1.1195 -0.2389 0.6167 0.064 Uiso 1 1 calc R
C12 C 0.7309(6) 0.4297(6) 0.4197(4) 0.0586(14) Uani 1 1 d .
H12A H 0.7646 0.4902 0.3742 0.070 Uiso 1 1 calc R
H12B H 0.7057 0.4717 0.4787 0.070 Uiso 1 1 calc R
C13 C 0.6184(5) 0.4024(5) 0.2525(4) 0.0466(12) Uani 1 1 d .
C14 C 0.6061(5) 0.3465(5) 0.1079(4) 0.0471(12) Uani 1 1 d .
C15 C 0.5583(7) 0.2987(6) 0.0343(5) 0.0648(16) Uani 1 1 d .
H15 H 0.4822 0.2694 0.0449 0.078 Uiso 1 1 calc R
C16 C 0.6245(8) 0.2956(7) -0.0530(5) 0.0713(17) Uani 1 1 d .
H16 H 0.5930 0.2643 -0.1024 0.086 Uiso 1 1 calc R
C17 C 0.7368(8) 0.3379(7) -0.0692(5) 0.0755(18) Uani 1 1 d .
H17 H 0.7800 0.3350 -0.1296 0.091 Uiso 1 1 calc R
C18 C 0.7868(7) 0.3837(7) 0.0001(5) 0.0668(16) Uani 1 1 d .
H18 H 0.8635 0.4116 -0.0120 0.080 Uiso 1 1 calc R
C19 C 0.7203(6) 0.3882(6) 0.0909(4) 0.0546(14) Uani 1 1 d .
C20 C 0.2138(11) 0.1854(10) 0.9153(7) 0.111(3) Uani 1 1 d .
H20 H 0.1572 0.2533 0.8600 0.133 Uiso 1 1 calc R
Cl1 Cl 0.3912(5) 0.1068(4) 0.8794(3) 0.1843(15) Uani 1 1 d .
Cl2 Cl 0.1383(3) 0.0609(3) 0.9468(3) 0.1446(10) Uani 1 1 d .
Cl3 Cl 0.1961(3) 0.2813(3) 1.00744(18) 0.1178(8) Uani 1 1 d .

loop_
_atom_site_aniso_label
_atom_site_aniso_U_11
_atom_site_aniso_U_22
_atom_site_aniso_U_33
_atom_site_aniso_U_23
_atom_site_aniso_U_13
_atom_site_aniso_U_12
Ag1 0.0578(3) 0.0546(3) 0.0788(4) -0.0011(2) 0.0034(2) -0.0322(2)
S1 0.0781(11) 0.0405(7) 0.0678(10) -0.0010(7) -0.0107(8) -0.0257(7)
S2 0.0641(10) 0.0490(8) 0.0852(11) -0.0006(7) -0.0157(8) -0.0250(7)
S3 0.0540(9) 0.0623(9) 0.0621(9) -0.0108(7) 0.0051(7) -0.0225(7)
S4 0.0530(9) 0.0731(10) 0.0706(10) -0.0065(8) 0.0030(7) -0.0385(8)
O1 0.070(3) 0.075(3) 0.083(3) -0.023(2) -0.008(3) -0.023(2)
O2 0.077(3) 0.074(3) 0.073(3) -0.022(2) 0.005(2) -0.031(2)
O3 0.067(3) 0.065(3) 0.105(4) -0.020(3) 0.002(3) -0.006(3)
N1 0.050(3) 0.037(2) 0.056(3) -0.006(2) 0.005(2) -0.018(2)
N2 0.042(2) 0.042(2) 0.059(3) 0.004(2) -0.007(2) -0.020(2)
N3 0.062(3) 0.046(3) 0.065(3) -0.008(2) 0.012(3) -0.026(3)
C1 0.066(4) 0.049(3) 0.043(3) -0.011(2) 0.009(3) -0.028(3)
C2 0.091(5) 0.055(3) 0.052(3) -0.012(3) 0.008(3) -0.044(4)
C3 0.073(4) 0.070(4) 0.064(4) -0.021(3) 0.006(3) -0.044(4)
C4 0.063(4) 0.069(4) 0.067(4) -0.018(3) 0.002(3) -0.032(3)
C5 0.061(4) 0.051(3) 0.056(3) -0.007(3) 0.005(3) -0.028(3)
C6 0.058(3) 0.045(3) 0.041(3) -0.013(2) 0.012(2) -0.026(3)
C7 0.061(4) 0.045(3) 0.051(3) -0.012(2) 0.006(3) -0.023(3)
C8 0.060(4) 0.048(3) 0.062(4) -0.007(3) -0.007(3) -0.015(3)
C9 0.062(4) 0.051(3) 0.045(3) -0.007(2) 0.001(3) -0.018(3)
C10 0.065(4) 0.059(3) 0.052(3) -0.006(3) -0.009(3) -0.025(3)
C11 0.062(4) 0.046(3) 0.046(3) -0.007(2) -0.001(3) -0.017(3)
C12 0.063(4) 0.053(3) 0.057(4) -0.012(3) -0.002(3) -0.019(3)
C13 0.038(3) 0.039(3) 0.057(3) 0.001(2) -0.001(2) -0.012(2)
C14 0.042(3) 0.037(3) 0.055(3) 0.003(2) -0.002(2) -0.012(2)
C15 0.063(4) 0.052(3) 0.078(5) -0.006(3) -0.006(3) -0.024(3)
C16 0.088(5) 0.063(4) 0.057(4) -0.007(3) -0.006(4) -0.025(4)
C17 0.086(5) 0.068(4) 0.063(4) -0.014(3) 0.014(4) -0.022(4)
C18 0.054(4) 0.069(4) 0.072(4) -0.004(3) 0.013(3) -0.023(3)
C19 0.043(3) 0.055(3) 0.060(4) 0.001(3) -0.003(3) -0.018(3)
C20 0.139(8) 0.116(7) 0.093(6) -0.018(5) 0.001(5) -0.068(6)
Cl1 0.208(4) 0.205(4) 0.169(3) -0.079(3) 0.088(3) -0.106(3)
Cl2 0.136(2) 0.1055(18) 0.205(3) -0.0250(18) -0.033(2) -0.0571(17)
Cl3 0.1190(18) 0.150(2) 0.1144(17) -0.0393(15) 0.0075(14) -0.0789(17)

loop_
_atom_type_symbol
_atom_type_description
_atom_type_scat_dispersion_real
_atom_type_scat_dispersion_imag
_atom_type_scat_source
C C 0.0033 0.0016 'International Tables Vol C Tables 4.2.6.8 and 6.1.1.4'
H H 0.0000 0.0000 'International Tables Vol C Tables 4.2.6.8 and 6.1.1.4'
N N 0.0061 0.0033 'International Tables Vol C Tables 4.2.6.8 and 6.1.1.4'
O O 0.0106 0.0060 'International Tables Vol C Tables 4.2.6.8 and 6.1.1.4'
S S 0.1246 0.1234 'International Tables Vol C Tables 4.2.6.8 and 6.1.1.4'
Cl Cl 0.1484 0.1585 'International Tables Vol C Tables 4.2.6.8 and 6.1.1.4'
Ag Ag -0.8971 1.1015 'International Tables Vol C Tables 4.2.6.8 and 6.1.1.4'

loop_
_geom_angle_atom_site_label_1
_geom_angle_atom_site_label_2
_geom_angle_atom_site_label_3
_geom_angle
_geom_angle_site_symmetry_1
N1 Ag1 N2 130.78(15) .
N1 Ag1 O1 115.32(15) .
N2 Ag1 O1 108.56(16) .
N1 Ag1 O2 105.58(15) .
N2 Ag1 O2 119.42(14) .
O1 Ag1 O2 50.40(15) .
C1 S1 C7 89.0(3) .
C7 S2 C8 103.1(3) .
C13 S3 C12 102.2(3) .
C19 S4 C13 89.2(3) .
N3 O1 Ag1 97.5(3) .
N3 O2 Ag1 93.6(3) .
C7 N1 C6 110.9(4) .
C7 N1 Ag1 120.9(4) .
C6 N1 Ag1 127.7(3) .
C13 N2 C14 111.6(4) .
C13 N2 Ag1 123.6(4) .
C14 N2 Ag1 124.7(3) .
O2 N3 O3 121.3(6) .
O2 N3 O1 118.6(5) .
O3 N3 O1 120.1(5) .
C2 C1 C6 120.9(5) .
C2 C1 S1 129.1(4) .
C6 C1 S1 110.0(4) .
C3 C2 C1 118.1(5) .
C3 C2 H2 120.9 .
C1 C2 H2 120.9 .
C2 C3 C4 121.2(5) .
C2 C3 H3 119.4 .
C4 C3 H3 119.4 .
C5 C4 C3 121.2(6) .
C5 C4 H4 119.4 .
C3 C4 H4 119.4 .
C4 C5 C6 118.7(5) .
C4 C5 H5 120.6 .
C6 C5 H5 120.6 .
C5 C6 N1 125.9(5) .
C5 C6 C1 119.9(5) .
N1 C6 C1 114.2(5) .
N1 C7 S2 120.7(4) .
N1 C7 S1 115.8(4) .
S2 C7 S1 123.4(3) .
C9 C8 S2 108.8(4) .
C9 C8 H8A 109.9 .
S2 C8 H8A 109.9 .
C9 C8 H8B 109.9 .
S2 C8 H8B 109.9 .
H8A C8 H8B 108.3 .
C8 C9 C10 111.2(5) .
C8 C9 H9A 109.4 .
C10 C9 H9A 109.4 .
C8 C9 H9B 109.4 .
C10 C9 H9B 109.4 .
H9A C9 H9B 108.0 .
C11 C10 C9 113.1(5) .
C11 C10 H10A 108.9 .
C9 C10 H10A 108.9 .
C11 C10 H10B 108.9 .
C9 C10 H10B 108.9 .
H10A C10 H10B 107.8 .
C12 C11 C10 110.9(4) 2_756
C12 C11 H11A 109.5 2_756
C10 C11 H11A 109.5 .
C12 C11 H11B 109.5 2_756
C10 C11 H11B 109.5 .
H11A C11 H11B 108.0 .
C11 C12 S3 114.7(4) 2_756
C11 C12 H12A 108.6 2_756
S3 C12 H12A 108.6 .
C11 C12 H12B 108.6 2_756
S3 C12 H12B 108.6 .
H12A C12 H12B 107.6 .
N2 C13 S3 121.7(4) .
N2 C13 S4 114.9(4) .
S3 C13 S4 123.3(3) .
C19 C14 N2 114.3(5) .
C19 C14 C15 119.5(5) .
N2 C14 C15 126.2(5) .
C16 C15 C14 119.1(6) .
C16 C15 H15 120.4 .
C14 C15 H15 120.4 .
C15 C16 C17 120.9(6) .
C15 C16 H16 119.6 .
C17 C16 H16 119.6 .
C18 C17 C16 121.8(6) .
C18 C17 H17 119.1 .
C16 C17 H17 119.1 .
C17 C18 C19 118.6(6) .
C17 C18 H18 120.7 .
C19 C18 H18 120.7 .
C14 C19 C18 120.2(5) .
C14 C19 S4 109.9(4) .
C18 C19 S4 129.9(5) .
Cl1 C20 Cl3 112.1(5) .
Cl1 C20 Cl2 112.0(6) .
Cl3 C20 Cl2 110.6(5) .
Cl1 C20 H20 107.3 .
Cl3 C20 H20 107.3 .
Cl2 C20 H20 107.3 .

loop_
_geom_bond_atom_site_label_1
_geom_bond_atom_site_label_2
_geom_bond_distance
_geom_bond_site_symmetry_2
Ag1 N1 2.216(4) .
Ag1 N2 2.218(4) .
Ag1 O1 2.470(4) .
Ag1 O2 2.564(5) .
S1 C1 1.732(6) .
S1 C7 1.740(5) .
S2 C7 1.732(6) .
S2 C8 1.802(5) .
S3 C13 1.738(6) .
S3 C12 1.809(6) .
S4 C19 1.729(6) .
S4 C13 1.743(5) .
O1 N3 1.260(6) .
O2 N3 1.235(6) .
O3 N3 1.237(6) .
N1 C7 1.302(7) .
N1 C6 1.396(6) .
N2 C13 1.293(7) .
N2 C14 1.390(7) .
C1 C2 1.392(8) .
C1 C6 1.398(7) .
C2 C3 1.362(9) .
C2 H2 0.9300 .
C3 C4 1.383(8) .
C3 H3 0.9300 .
C4 C5 1.373(8) .
C4 H4 0.9300 .
C5 C6 1.378(8) .
C5 H5 0.9300 .
C8 C9 1.508(8) .
C8 H8A 0.9700 .
C8 H8B 0.9700 .
C9 C10 1.519(8) .
C9 H9A 0.9700 .
C9 H9B 0.9700 .
C10 C11 1.517(8) .
C10 H10A 0.9700 .
C10 H10B 0.9700 .
C11 C12 1.510(7) 2_756
C11 H11A 0.9700 .
C11 H11B 0.9700 .
C12 C11 1.510(7) 2_756
C12 H12A 0.9700 .
C12 H12B 0.9700 .
C14 C19 1.383(7) .
C14 C15 1.399(8) .
C15 C16 1.362(9) .
C15 H15 0.9300 .
C16 C17 1.368(9) .
C16 H16 0.9300 .
C17 C18 1.350(9) .
C17 H17 0.9300 .
C18 C19 1.405(8) .
C18 H18 0.9300 .
C20 Cl1 1.711(10) .
C20 Cl3 1.712(9) .
C20 Cl2 1.743(9) .
C20 H20 0.9800 .

loop_
_geom_torsion_atom_site_label_1
_geom_torsion_atom_site_label_2
_geom_torsion_atom_site_label_3
_geom_torsion_atom_site_label_4
_geom_torsion
_geom_torsion_site_symmetry_4
N1 Ag1 O1 N3 -89.2(3) .
N2 Ag1 O1 N3 113.7(3) .
O2 Ag1 O1 N3 0.5(3) .
N1 Ag1 O2 N3 109.7(3) .
N2 Ag1 O2 N3 -90.9(3) .
O1 Ag1 O2 N3 -0.5(3) .
N2 Ag1 N1 C7 34.3(5) .
O1 Ag1 N1 C7 -116.5(4) .
O2 Ag1 N1 C7 -169.6(4) .
N2 Ag1 N1 C6 -136.7(4) .
O1 Ag1 N1 C6 72.4(4) .
O2 Ag1 N1 C6 19.3(4) .
N1 Ag1 N2 C13 -99.2(4) .
O1 Ag1 N2 C13 53.1(4) .
O2 Ag1 N2 C13 107.4(4) .
N1 Ag1 N2 C14 78.0(4) .
O1 Ag1 N2 C14 -129.7(4) .
O2 Ag1 N2 C14 -75.3(4) .
Ag1 O2 N3 O3 -179.7(4) .
Ag1 O2 N3 O1 0.8(5) .
Ag1 O1 N3 O2 -0.9(5) .
Ag1 O1 N3 O3 179.6(4) .
C7 S1 C1 C2 -178.2(5) .
C7 S1 C1 C6 0.7(4) .
C6 C1 C2 C3 -0.3(8) .
S1 C1 C2 C3 178.5(4) .
C1 C2 C3 C4 -0.3(9) .
C2 C3 C4 C5 0.6(9) .
C3 C4 C5 C6 -0.4(9) .
C4 C5 C6 N1 -178.3(5) .
C4 C5 C6 C1 -0.1(8) .
C7 N1 C6 C5 177.5(5) .
Ag1 N1 C6 C5 -10.7(7) .
C7 N1 C6 C1 -0.7(6) .
Ag1 N1 C6 C1 171.1(3) .
C2 C1 C6 C5 0.5(8) .
S1 C1 C6 C5 -178.5(4) .
C2 C1 C6 N1 178.8(5) .
S1 C1 C6 N1 -0.2(6) .
C6 N1 C7 S2 -179.3(4) .
Ag1 N1 C7 S2 8.3(6) .
C6 N1 C7 S1 1.2(6) .
Ag1 N1 C7 S1 -171.2(2) .
C8 S2 C7 N1 -179.4(4) .
C8 S2 C7 S1 0.0(4) .
C1 S1 C7 N1 -1.1(4) .
C1 S1 C7 S2 179.4(4) .
C7 S2 C8 C9 -178.9(4) .
S2 C8 C9 C10 -172.6(4) .
C8 C9 C10 C11 180.0(5) .
C9 C10 C11 C12 -171.3(5) 2_756
C13 S3 C12 C11 -74.7(5) 2_756
C14 N2 C13 S3 177.7(3) .
Ag1 N2 C13 S3 -4.7(6) .
C14 N2 C13 S4 1.1(5) .
Ag1 N2 C13 S4 178.7(2) .
C12 S3 C13 N2 160.0(4) .
C12 S3 C13 S4 -23.7(4) .
C19 S4 C13 N2 -1.5(4) .
C19 S4 C13 S3 -178.0(3) .
C13 N2 C14 C19 0.0(6) .
Ag1 N2 C14 C19 -177.5(3) .
C13 N2 C14 C15 179.3(5) .
Ag1 N2 C14 C15 1.8(7) .
C19 C14 C15 C16 -0.6(8) .
N2 C14 C15 C16 -179.9(5) .
C14 C15 C16 C17 0.3(9) .
C15 C16 C17 C18 0.2(10) .
C16 C17 C18 C19 -0.3(10) .
N2 C14 C19 C18 179.9(5) .
C15 C14 C19 C18 0.5(8) .
N2 C14 C19 S4 -1.1(6) .
C15 C14 C19 S4 179.5(4) .
C17 C18 C19 C14 -0.1(9) .
C17 C18 C19 S4 -178.9(5) .
C13 S4 C19 C14 1.4(4) .
C13 S4 C19 C18 -179.7(6) .
